data_1512287
loop_
_publ_author_name
'Baran, Arif'
'Aydin, Gokay'
'Savran, Tahir'
'Sahin, Ertan'
'Balci, Metin'

_publ_section_title
;
 Trisequential photooxygenation reaction: application to the synthesis of
 carbasugars.
;
_journal_issue 17
_journal_name_full 'Organic letters'
_journal_page_first 4350
_journal_page_last 4353
_journal_paper_doi 10.1021/ol401823m
_journal_volume 15
_journal_year 2013
_chemical_formula_moiety 'C8 H16 O7, H2 O'
_chemical_formula_sum 'C8 H18 O8'
_chemical_formula_weight 242.22
_chemical_name_systematic
;
 ?
;
_space_group_IT_number 14
_symmetry_cell_setting monoclinic
_symmetry_space_group_name_Hall '-P 2ybc'
_symmetry_space_group_name_H-M 'P 1 21/c 1'
_atom_sites_solution_hydrogens geom
_atom_sites_solution_primary direct
_atom_sites_solution_secondary difmap
_audit_creation_date 2013-08-06T13:27:03-00:00
_audit_creation_method 'WinGX routine CIF_UPDATE'
_cell_angle_alpha 90
_cell_angle_beta 102.0160(10)
_cell_angle_gamma 90
_cell_formula_units_Z 4
_cell_length_a 7.7832(2)
_cell_length_b 7.8499(2)
_cell_length_c 17.0819(5)
_cell_measurement_reflns_used 9928
_cell_measurement_temperature 296(2)
_cell_measurement_theta_max 28.35
_cell_measurement_theta_min 2.21
_cell_volume 1020.79(5)
_computing_structure_refinement 'SHELXL-97 (Sheldrick, 2008)'
_diffrn_ambient_temperature 296(2)
_diffrn_measured_fraction_theta_full 1
_diffrn_measured_fraction_theta_max 1
_diffrn_measurement_device_type 'Bruker APEX-II CCD'
_diffrn_measurement_method '\f and \w scans'
_diffrn_radiation_monochromator graphite
_diffrn_radiation_type MoK\a
_diffrn_radiation_wavelength 0.71073
_diffrn_reflns_av_R_equivalents 0.0227
_diffrn_reflns_av_unetI/netI 0.0092
_diffrn_reflns_limit_h_max 9
_diffrn_reflns_limit_h_min -9
_diffrn_reflns_limit_k_max 9
_diffrn_reflns_limit_k_min -9
_diffrn_reflns_limit_l_max 21
_diffrn_reflns_limit_l_min -21
_diffrn_reflns_number 20117
_diffrn_reflns_theta_full 26.35
_diffrn_reflns_theta_max 26.35
_diffrn_reflns_theta_min 2.44
_diffrn_standards_number 0
_exptl_absorpt_coefficient_mu 0.142
_exptl_absorpt_correction_type none
_exptl_crystal_colour colourless
_exptl_crystal_density_diffrn 1.576
_exptl_crystal_density_method 'not measured'
_exptl_crystal_description Plate
_exptl_crystal_F_000 520
_exptl_crystal_size_max 0.24
_exptl_crystal_size_mid 0.18
_exptl_crystal_size_min 0.16
_refine_diff_density_max 0.317
_refine_diff_density_min -0.206
_refine_diff_density_rms 0.044
_refine_ls_extinction_coef 0.035(3)
_refine_ls_extinction_expression Fc^*^=kFc[1+0.001xFc^2^\l^3^/sin(2\q)]^-1/4^
_refine_ls_extinction_method SHELXL
_refine_ls_goodness_of_fit_ref 1.051
_refine_ls_hydrogen_treatment constr
_refine_ls_matrix_type full
_refine_ls_number_parameters 155
_refine_ls_number_reflns 2086
_refine_ls_number_restraints 39
_refine_ls_restrained_S_all 1.04
_refine_ls_R_factor_all 0.0343
_refine_ls_R_factor_gt 0.033
_refine_ls_shift/su_max 0
_refine_ls_shift/su_mean 0
_refine_ls_structure_factor_coef Fsqd
_refine_ls_weighting_details 'calc w=1/[\s^2^(Fo^2^)+(0.0493P)^2^+0.4202P] where P=(Fo^2^+2Fc^2^)/3'
_refine_ls_weighting_scheme calc
_refine_ls_wR_factor_gt 0.0905
_refine_ls_wR_factor_ref 0.0918
_reflns_number_gt 1996
_reflns_number_total 2086
_reflns_threshold_expression >2\s(I)
_cod_data_source_file ol401823m_si_003.cif
_cod_data_source_block arif_sakarya_0m_6agustos2_a
_cod_depositor_comments
;
The following automatic conversions were performed:

'_symmetry_cell_setting' value 'Monoclinic' changed to 'monoclinic'
according to /home/saulius/struct/CIF-dictionaries/cif_core.dic
dictionary named 'cif_core.dic' version 2.4.2 from 2011-04-26.

Automatic conversion script
Id: cif_fix_values 1891 2012-01-12 08:04:46Z andrius 
;
_cod_original_sg_symbol_H-M P2(1)/c
_cod_database_code 1512287

loop_
_symmetry_equiv_pos_as_xyz
'x, y, z'
'-x, y+1/2, -z+1/2'
'-x, -y, -z'
'x, -y-1/2, z-1/2'

loop_
_atom_site_label
_atom_site_type_symbol
_atom_site_fract_x
_atom_site_fract_y
_atom_site_fract_z
_atom_site_U_iso_or_equiv
_atom_site_adp_type
_atom_site_occupancy
_atom_site_symmetry_multiplicity
_atom_site_calc_flag
_atom_site_refinement_flags
O4 O 0.80396(12) 0.64030(11) 0.20043(5) 0.0258(2) Uani 1 1 d U
H4 H 0.7875 0.5515 0.2231 0.039 Uiso 1 1 calc R
O5 O 0.84794(13) 0.73831(11) 0.00006(5) 0.0281(2) Uani 1 1 d U
H5 H 0.8872 0.8227 -0.0184 0.042 Uiso 1 1 calc R
O3 O 0.95087(12) 1.05757(10) 0.07703(5) 0.0263(2) Uani 1 1 d U
H3A H 0.8869 1.1243 0.0944 0.039 Uiso 1 1 calc R
O2 O 1.26992(11) 0.95675(11) 0.17007(6) 0.0271(2) Uani 1 1 d U
H2 H 1.3684 0.9364 0.1624 0.041 Uiso 1 1 calc R
O1 O 1.34160(11) 0.60205(11) 0.18429(6) 0.0309(2) Uani 1 1 d U
H1 H 1.4066 0.644 0.2235 0.046 Uiso 1 1 calc R
O7 O 0.74367(12) 0.30871(11) 0.12220(6) 0.0308(2) Uani 1 1 d U
H7 H 0.6537 0.2852 0.1378 0.046 Uiso 1 1 calc R
O6 O 0.60398(12) 0.90810(13) 0.14501(6) 0.0347(3) Uani 1 1 d U
H6 H 0.6407 0.8377 0.18 0.052 Uiso 1 1 calc R
C3 C 0.96399(14) 0.90291(13) 0.12144(6) 0.0180(2) Uani 1 1 d U
H3 H 0.9424 0.9268 0.1749 0.022 Uiso 1 1 calc R
C5 C 0.84687(14) 0.60141(14) 0.12453(6) 0.0184(2) Uani 1 1 d U
C2 C 1.14911(14) 0.83250(14) 0.12977(7) 0.0194(2) Uani 1 1 d U
H2A H 1.1729 0.8105 0.0765 0.023 Uiso 1 1 calc R
C4 C 0.82553(14) 0.77414(14) 0.07890(6) 0.0187(2) Uani 1 1 d U
C6 C 1.03633(14) 0.53607(14) 0.13681(7) 0.0208(3) Uani 1 1 d U
H6A H 1.0482 0.4335 0.1692 0.025 Uiso 1 1 calc R
H6B H 1.0623 0.507 0.0853 0.025 Uiso 1 1 calc R
C1 C 1.16693(14) 0.66807(14) 0.17754(7) 0.0209(3) Uani 1 1 d U
H1A H 1.146 0.6913 0.2312 0.025 Uiso 1 1 calc R
C7 C 0.72067(16) 0.46699(15) 0.08009(8) 0.0262(3) Uani 1 1 d U
H7A H 0.6005 0.5057 0.0751 0.031 Uiso 1 1 calc R
H7B H 0.7424 0.4512 0.0267 0.031 Uiso 1 1 calc R
C8 C 0.64171(16) 0.85204(16) 0.07096(8) 0.0273(3) Uani 1 1 d U
H8A H 0.6308 0.9481 0.0345 0.033 Uiso 1 1 calc R
H8B H 0.5548 0.7679 0.0475 0.033 Uiso 1 1 calc R
O8 O 1.44382(12) 0.27300(12) 0.18072(6) 0.0330(2) Uani 1 1 d .
H8C H 1.3599 0.2034 0.1612 0.070(7) Uiso 1 1 d .
H8D H 1.3979 0.3767 0.1831 0.072(7) Uiso 1 1 d .

loop_
_atom_site_aniso_label
_atom_site_aniso_U_11
_atom_site_aniso_U_22
_atom_site_aniso_U_33
_atom_site_aniso_U_23
_atom_site_aniso_U_13
_atom_site_aniso_U_12
O4 0.0330(5) 0.0226(4) 0.0255(4) 0.0047(3) 0.0149(3) 0.0025(4)
O5 0.0404(5) 0.0251(5) 0.0205(4) -0.0008(3) 0.0103(4) -0.0069(4)
O3 0.0322(5) 0.0161(4) 0.0345(5) 0.0058(3) 0.0160(4) 0.0045(3)
O2 0.0184(4) 0.0195(4) 0.0445(5) -0.0090(4) 0.0092(4) -0.0032(3)
O1 0.0181(4) 0.0228(5) 0.0485(6) -0.0042(4) -0.0007(4) 0.0052(3)
O7 0.0267(4) 0.0171(4) 0.0518(6) 0.0047(4) 0.0156(4) -0.0008(3)
O6 0.0258(5) 0.0320(5) 0.0499(6) 0.0016(4) 0.0160(4) 0.0089(4)
C3 0.0198(5) 0.0138(5) 0.0220(5) 0.0012(4) 0.0077(4) 0.0015(4)
C5 0.0188(5) 0.0159(5) 0.0215(5) 0.0013(4) 0.0063(4) 0.0004(4)
C2 0.0180(5) 0.0152(5) 0.0263(5) -0.0035(4) 0.0075(4) -0.0008(4)
C4 0.0196(5) 0.0171(5) 0.0198(5) 0.0011(4) 0.0048(4) 0.0009(4)
C6 0.0202(6) 0.0144(5) 0.0277(6) -0.0003(4) 0.0050(4) 0.0013(4)
C1 0.0174(5) 0.0174(6) 0.0275(6) -0.0016(4) 0.0036(4) 0.0029(4)
C7 0.0248(6) 0.0199(6) 0.0328(6) 0.0019(5) 0.0033(5) -0.0040(5)
C8 0.0199(6) 0.0234(6) 0.0367(7) 0.0041(5) 0.0016(5) 0.0029(5)
O8 0.0244(4) 0.0203(5) 0.0536(6) -0.0010(4) 0.0062(4) -0.0004(4)

loop_
_atom_type_symbol
_atom_type_description
_atom_type_scat_dispersion_real
_atom_type_scat_dispersion_imag
_atom_type_scat_source
C C 0.0033 0.0016 'International Tables Vol C Tables 4.2.6.8 and 6.1.1.4'
H H 0 0 'International Tables Vol C Tables 4.2.6.8 and 6.1.1.4'
O O 0.0106 0.006 'International Tables Vol C Tables 4.2.6.8 and 6.1.1.4'

loop_
_geom_angle_atom_site_label_1
_geom_angle_atom_site_label_2
_geom_angle_atom_site_label_3
_geom_angle
C5 O4 H4 109.5
C4 O5 H5 109.5
C3 O3 H3A 109.5
C2 O2 H2 109.5
C1 O1 H1 109.5
C7 O7 H7 109.5
C8 O6 H6 109.5
O3 C3 C2 108.72(9)
O3 C3 C4 109.99(9)
C2 C3 C4 111.14(9)
O3 C3 H3 109
C2 C3 H3 109
C4 C3 H3 109
O4 C5 C7 110.37(9)
O4 C5 C6 110.18(9)
C7 C5 C6 109.67(9)
O4 C5 C4 104.26(8)
C7 C5 C4 111.21(9)
C6 C5 C4 111.06(9)
O2 C2 C1 110.14(9)
O2 C2 C3 108.21(9)
C1 C2 C3 109.74(9)
O2 C2 H2A 109.6
C1 C2 H2A 109.6
C3 C2 H2A 109.6
O5 C4 C8 106.91(9)
O5 C4 C3 111.34(9)
C8 C4 C3 109.09(9)
O5 C4 C5 106.31(9)
C8 C4 C5 113.06(9)
C3 C4 C5 110.09(9)
C1 C6 C5 111.59(9)
C1 C6 H6A 109.3
C5 C6 H6A 109.3
C1 C6 H6B 109.3
C5 C6 H6B 109.3
H6A C6 H6B 108
O1 C1 C6 108.85(9)
O1 C1 C2 109.20(9)
C6 C1 C2 110.92(9)
O1 C1 H1A 109.3
C6 C1 H1A 109.3
C2 C1 H1A 109.3
O7 C7 C5 110.47(10)
O7 C7 H7A 109.6
C5 C7 H7A 109.6
O7 C7 H7B 109.6
C5 C7 H7B 109.6
H7A C7 H7B 108.1
O6 C8 C4 113.86(10)
O6 C8 H8A 108.8
C4 C8 H8A 108.8
O6 C8 H8B 108.8
C4 C8 H8B 108.8
H8A C8 H8B 107.7
H8C O8 H8D 108.45(9)

loop_
_geom_bond_atom_site_label_1
_geom_bond_atom_site_label_2
_geom_bond_distance
O4 C5 1.4373(13)
O4 H4 0.82
O5 C4 1.4218(13)
O5 H5 0.82
O3 C3 1.4239(13)
O3 H3A 0.82
O2 C2 1.4283(13)
O2 H2 0.82
O1 C1 1.4370(13)
O1 H1 0.82
O7 C7 1.4281(15)
O7 H7 0.82
O6 C8 1.4265(16)
O6 H6 0.82
C3 C2 1.5219(14)
C3 C4 1.5443(15)
C3 H3 0.98
C5 C7 1.5311(16)
C5 C6 1.5339(15)
C5 C4 1.5555(15)
C2 C1 1.5179(16)
C2 H2A 0.98
C4 C8 1.5357(16)
C6 C1 1.5155(15)
C6 H6A 0.97
C6 H6B 0.97
C1 H1A 0.98
C7 H7A 0.97
C7 H7B 0.97
C8 H8A 0.97
C8 H8B 0.97
O8 H8C 0.8634(9)
O8 H8D 0.8933(9)

loop_
_geom_torsion_atom_site_label_1
_geom_torsion_atom_site_label_2
_geom_torsion_atom_site_label_3
_geom_torsion_atom_site_label_4
_geom_torsion
O3 C3 C2 O2 59.34(11)
C4 C3 C2 O2 -179.46(9)
O3 C3 C2 C1 179.54(9)
C4 C3 C2 C1 -59.26(12)
O3 C3 C4 O5 58.99(11)
C2 C3 C4 O5 -61.46(12)
O3 C3 C4 C8 -58.76(11)
C2 C3 C4 C8 -179.22(9)
O3 C3 C4 C5 176.63(8)
C2 C3 C4 C5 56.18(12)
O4 C5 C4 O5 -173.79(8)
C7 C5 C4 O5 -54.85(11)
C6 C5 C4 O5 67.58(11)
O4 C5 C4 C8 -56.79(12)
C7 C5 C4 C8 62.14(12)
C6 C5 C4 C8 -175.43(9)
O4 C5 C4 C3 65.49(10)
C7 C5 C4 C3 -175.57(9)
C6 C5 C4 C3 -53.14(12)
O4 C5 C6 C1 -60.73(12)
C7 C5 C6 C1 177.59(9)
C4 C5 C6 C1 54.27(12)
C5 C6 C1 O1 -177.65(9)
C5 C6 C1 C2 -57.48(12)
O2 C2 C1 O1 -61.54(11)
C3 C2 C1 O1 179.43(9)
O2 C2 C1 C6 178.49(8)
C3 C2 C1 C6 59.46(12)
O4 C5 C7 O7 -65.59(12)
C6 C5 C7 O7 55.98(13)
C4 C5 C7 O7 179.21(9)
O5 C4 C8 O6 -175.24(10)
C3 C4 C8 O6 -54.73(13)
C5 C4 C8 O6 68.12(13)
